data_4028592
loop_
_publ_author_name
'Ananda Kumar Kanduluru'
'Prabal Banerjee'
'John A Beutler'
'Philip L Fuchs'

_publ_section_title
;
 A Convergent Total Synthesis of the Potent Cephalostatin/Ritterazine
 Hybrid -25-epiRitterostatin GN1N
;
_journal_name_full 'Journal of Organic Chemistry'
_journal_page_first 9085
_journal_page_last 9092
_journal_paper_doi 10.1021/jo401171q
_journal_volume 78
_journal_year 2013
_chemical_absolute_configuration rm
_chemical_formula_moiety 'C41 H46 O8'
_chemical_formula_sum 'C41 H46 O8'
_chemical_formula_weight 666.82
_chemical_name_systematic ' ?'
_space_group_IT_number 4
_symmetry_cell_setting monoclinic
_symmetry_space_group_name_Hall 'P 2yb'
_symmetry_space_group_name_H-M 'P 1 21 1'
_atom_type_scat_source 'International Tables for Crystallography (Vol C)'
_cell_angle_alpha 90.00
_cell_angle_beta 94.8749(10)
_cell_angle_gamma 90.00
_cell_formula_units_Z 2
_cell_length_a 5.99080(10)
_cell_length_b 21.9862(6)
_cell_length_c 13.1580(4)
_cell_measurement_reflns_used 16043
_cell_measurement_temperature 150
_cell_measurement_theta_max 27
_cell_measurement_theta_min 2
_cell_volume 1726.84(8)
_computing_cell_refinement 'DENZO/SCALEPACK (Otwinowski & Minor, 1996)'
_computing_data_collection 'Collect (Nonius, 1998)'
_computing_data_reduction 'DENZO/SCALEPACK (Otwinowski & Minor, 1996)'
_computing_molecular_graphics
;
    ORTEP (Johnson, 1976)
    PLATON (Spek, 1997)
;
_computing_publication_material 'SHELX97(Sheldrick, 1997) and local programs'
_computing_structure_refinement 'SHELX97 (Sheldrick, 1997)'
_computing_structure_solution
;
 direct methods (SIR2004, Burla et al., 2005)
;
_diffrn_ambient_temperature 150
_diffrn_measured_fraction_theta_full 0.9966
_diffrn_measured_fraction_theta_max 0.9966
_diffrn_measurement_device_type Nonius_KappaCCD
_diffrn_measurement_method \w
_diffrn_radiation_monochromator 'graphite 002'
_diffrn_radiation_type MO-K\a
_diffrn_radiation_wavelength 0.71073
_diffrn_reflns_av_R_equivalents 0.056
_diffrn_reflns_limit_h_max 7
_diffrn_reflns_limit_h_min -7
_diffrn_reflns_limit_k_max 26
_diffrn_reflns_limit_k_min -28
_diffrn_reflns_limit_l_max 17
_diffrn_reflns_limit_l_min -17
_diffrn_reflns_number 16043
_diffrn_reflns_theta_full 27.5
_diffrn_reflns_theta_max 27.48
_diffrn_reflns_theta_min 2.42
_exptl_absorpt_coefficient_mu 0.082
_exptl_absorpt_correction_T_max 0.9939
_exptl_absorpt_correction_T_min 0.9677
_exptl_absorpt_correction_type multi-scan
_exptl_absorpt_process_details 'SCALEPACK (Otwinowski & Minor, 1997)'
_exptl_crystal_colour_primary colourless
_exptl_crystal_density_diffrn 1.282
_exptl_crystal_description needle
_exptl_crystal_F_000 712
_exptl_crystal_size_max 0.38
_exptl_crystal_size_mid 0.11
_exptl_crystal_size_min 0.08
_refine_diff_density_max 0.17
_refine_diff_density_min -0.20
_refine_ls_extinction_method none
_refine_ls_goodness_of_fit_ref 1.061
_refine_ls_hydrogen_treatment constr
_refine_ls_matrix_type full
_refine_ls_number_parameters 446
_refine_ls_number_reflns 7290
_refine_ls_number_restraints 1
_refine_ls_R_factor_all 0.065
_refine_ls_R_factor_gt 0.049
_refine_ls_shift/su_max 0.001
_refine_ls_structure_factor_coef Fsqd
_refine_ls_weighting_details '1/[\s^2^(Fo^2^)+(0.0235P)^2^+0.4328P] where P=(Fo^2^+2Fc^2^)/3  '
_refine_ls_weighting_scheme calc
_refine_ls_wR_factor_gt 0.086
_refine_ls_wR_factor_ref 0.094
_reflns_Friedel_coverage 0.8927
_reflns_number_gt 6058
_reflns_number_total 7290
_reflns_threshold_expression >2.0\s(I)
_cod_data_source_file jo401171q_si_002.cif
_cod_data_source_block 124325
_cod_depositor_comments
;
The following automatic conversions were performed:

'_refine_ls_weighting_scheme' value 'calc ' changed to 'calc'
according to the built-in table from CIF Core dictionary named
'cif_core.dic' version 2.4.1 from 2010-06-29.

Automatic conversion script
Id: cif_fix_values 2281 2013-09-26 08:29:07Z andrius 
;
_cod_database_code 4028592

loop_
_symmetry_equiv_pos_as_xyz
'x, y, z'
'-x, y+1/2, -z'

loop_
_atom_site_label
_atom_site_fract_x
_atom_site_fract_y
_atom_site_fract_z
_atom_site_U_iso_or_equiv
_atom_site_adp_type
_atom_site_occupancy
_atom_site_symmetry_multiplicity
_atom_site_calc_flag
_atom_site_refinement_flags
O(3) 0.4650(3) 0.10137(8) -0.24431(13) 0.0418(4) Uani 1 1 d .
O(14) 0.7636(2) 0.12090(7) 0.33013(11) 0.0248(3) Uani 1 1 d .
O(17) 0.9052(2) 0.14730(7) 0.41806(11) 0.0250(3) Uani 1 1 d .
O(22) 0.5893(2) 0.26387(8) 0.62537(11) 0.0305(4) Uani 1 1 d .
O(121) 0.7918(2) 0.30617(6) 0.31514(10) 0.0223(3) Uani 1 1 d .
O(122) 1.0574(2) 0.30519(7) 0.20353(11) 0.0288(4) Uani 1 1 d .
O(231) 0.7938(3) 0.35930(7) 0.71444(11) 0.0303(4) Uani 1 1 d .
O(232) 0.9349(3) 0.29506(9) 0.83597(13) 0.0437(5) Uani 1 1 d .
C(1) 0.5595(4) 0.20003(10) -0.03586(16) 0.0284(5) Uani 1 1 d .
C(2) 0.4585(4) 0.19225(11) -0.14676(17) 0.0319(5) Uani 1 1 d .
C(3) 0.4042(4) 0.12729(11) -0.16955(17) 0.0285(5) Uani 1 1 d .
C(4) 0.2729(4) 0.09497(11) -0.09322(17) 0.0342(6) Uani 1 1 d .
C(5) 0.3769(4) 0.10491(10) 0.01729(16) 0.0281(5) Uani 1 1 d .
C(6) 0.2480(5) 0.07148(12) 0.09520(19) 0.0410(6) Uani 1 1 d .
C(7) 0.3680(5) 0.07665(12) 0.20241(18) 0.0386(6) Uani 1 1 d .
C(8) 0.4145(3) 0.14310(10) 0.23223(15) 0.0250(5) Uani 1 1 d .
C(9) 0.5399(3) 0.17613(10) 0.15089(15) 0.0211(4) Uani 1 1 d .
C(10) 0.4124(3) 0.17297(10) 0.04315(16) 0.0232(4) Uani 1 1 d .
C(11) 0.6016(3) 0.24109(9) 0.18562(15) 0.0218(4) Uani 1 1 d .
C(12) 0.7401(3) 0.24256(9) 0.28823(15) 0.0200(4) Uani 1 1 d .
C(13) 0.6110(3) 0.21451(10) 0.37222(15) 0.0205(4) Uani 1 1 d .
C(14) 0.5417(3) 0.14961(10) 0.33644(15) 0.0219(4) Uani 1 1 d .
C(15) 0.4570(4) 0.12232(10) 0.43155(16) 0.0268(5) Uani 1 1 d .
C(16) 0.5828(3) 0.14538(10) 0.51028(16) 0.0248(5) Uani 1 1 d .
C(17) 0.7508(3) 0.18781(9) 0.46740(16) 0.0205(4) Uani 1 1 d .
C(18) 0.4156(3) 0.25475(10) 0.39711(16) 0.0258(5) Uani 1 1 d .
C(19) 0.1911(4) 0.20830(13) 0.03919(18) 0.0366(6) Uani 1 1 d .
C(20) 0.9027(3) 0.22724(10) 0.53960(16) 0.0222(4) Uani 1 1 d .
C(21) 1.0487(4) 0.18833(11) 0.61709(17) 0.0299(5) Uani 1 1 d .
C(22) 0.7791(3) 0.27207(10) 0.60212(15) 0.0232(4) Uani 1 1 d .
C(23) 0.9120(4) 0.32813(10) 0.63930(16) 0.0270(5) Uani 1 1 d .
C(24) 0.9303(4) 0.37362(10) 0.55276(16) 0.0294(5) Uani 1 1 d .
C(25) 1.0816(4) 0.42689(11) 0.58049(18) 0.0317(5) Uani 1 1 d .
C(26) 1.3102(4) 0.42261(14) 0.5539(2) 0.0441(7) Uani 1 1 d .
C(27) 1.0002(5) 0.47642(13) 0.6266(2) 0.0522(8) Uani 1 1 d .
C(122) 0.9500(3) 0.33262(10) 0.26207(15) 0.0225(4) Uani 1 1 d .
C(123) 0.9810(4) 0.39814(10) 0.28523(16) 0.0266(5) Uani 1 1 d .
C(124) 1.1799(4) 0.42451(12) 0.2588(2) 0.0369(6) Uani 1 1 d .
C(125) 1.2192(5) 0.48565(13) 0.2768(2) 0.0512(8) Uani 1 1 d .
C(126) 1.0624(6) 0.51995(13) 0.3200(2) 0.0563(9) Uani 1 1 d .
C(127) 0.8638(5) 0.49500(12) 0.3454(2) 0.0480(7) Uani 1 1 d .
C(128) 0.8216(4) 0.43312(11) 0.32824(17) 0.0325(5) Uani 1 1 d .
C(232) 0.8144(4) 0.33715(11) 0.81042(16) 0.0301(5) Uani 1 1 d .
C(233) 0.6708(4) 0.37099(11) 0.87708(17) 0.0312(5) Uani 1 1 d .
C(234) 0.7294(4) 0.37236(12) 0.98144(18) 0.0405(6) Uani 1 1 d .
C(235) 0.5955(5) 0.40359(14) 1.0445(2) 0.0500(7) Uani 1 1 d .
C(236) 0.4038(5) 0.43274(15) 1.0045(2) 0.0540(8) Uani 1 1 d .
C(237) 0.3434(5) 0.43135(15) 0.9012(2) 0.0514(7) Uani 1 1 d .
C(238) 0.4782(4) 0.40106(13) 0.83688(19) 0.0416(6) Uani 1 1 d .
H(5) 0.5294 0.0861 0.0210 0.034 Uiso 1 1 calc R
H(8) 0.2665 0.1637 0.2352 0.030 Uiso 1 1 calc R
H(9) 0.6843 0.1539 0.1464 0.025 Uiso 1 1 calc R
H(12) 0.8828 0.2196 0.2830 0.024 Uiso 1 1 calc R
H(15) 0.3374 0.0942 0.4344 0.032 Uiso 1 1 calc R
H(16) 0.5698 0.1369 0.5803 0.030 Uiso 1 1 calc R
H(1A) 0.7084 0.1802 -0.0283 0.034 Uiso 1 1 calc R
H(1B) 0.5819 0.2439 -0.0215 0.034 Uiso 1 1 calc R
H(20) 1.0047 0.2508 0.4978 0.027 Uiso 1 1 calc R
H(23) 1.0647 0.3160 0.6691 0.032 Uiso 1 1 calc R
H(2A) 0.3206 0.2170 -0.1577 0.038 Uiso 1 1 calc R
H(2B) 0.5666 0.2071 -0.1940 0.038 Uiso 1 1 calc R
H(4A) 0.2690 0.0509 -0.1086 0.041 Uiso 1 1 calc R
H(4B) 0.1168 0.1102 -0.0993 0.041 Uiso 1 1 calc R
H(6A) 0.2331 0.0281 0.0759 0.049 Uiso 1 1 calc R
H(6B) 0.0956 0.0889 0.0951 0.049 Uiso 1 1 calc R
H(7A) 0.2743 0.0578 0.2523 0.046 Uiso 1 1 calc R
H(7B) 0.5115 0.0541 0.2048 0.046 Uiso 1 1 calc R
H(11A) 0.6874 0.2608 0.1336 0.026 Uiso 1 1 calc R
H(11B) 0.4624 0.2648 0.1907 0.026 Uiso 1 1 calc R
H(124) 1.2881 0.4005 0.2286 0.044 Uiso 1 1 calc R
H(125) 1.3546 0.5037 0.2591 0.061 Uiso 1 1 calc R
H(126) 1.0910 0.5619 0.3329 0.068 Uiso 1 1 calc R
H(127) 0.7558 0.5197 0.3744 0.058 Uiso 1 1 calc R
H(128) 0.6856 0.4154 0.3459 0.039 Uiso 1 1 calc R
H(18A) 0.4680 0.2967 0.4075 0.039 Uiso 1 1 calc R
H(18B) 0.3548 0.2399 0.4593 0.039 Uiso 1 1 calc R
H(18C) 0.2985 0.2535 0.3404 0.039 Uiso 1 1 calc R
H(19A) 0.2226 0.2519 0.0460 0.055 Uiso 1 1 calc R
H(19B) 0.1047 0.1950 0.0951 0.055 Uiso 1 1 calc R
H(19C) 0.1046 0.2006 -0.0261 0.055 Uiso 1 1 calc R
H(21A) 1.1664 0.2138 0.6514 0.045 Uiso 1 1 calc R
H(21B) 1.1174 0.1550 0.5812 0.045 Uiso 1 1 calc R
H(21C) 0.9550 0.1715 0.6678 0.045 Uiso 1 1 calc R
H(234) 0.8604 0.3520 1.0094 0.049 Uiso 1 1 calc R
H(235) 0.6359 0.4050 1.1159 0.060 Uiso 1 1 calc R
H(236) 0.3129 0.4539 1.0485 0.065 Uiso 1 1 calc R
H(237) 0.2102 0.4510 0.8741 0.062 Uiso 1 1 calc R
H(238) 0.4391 0.4008 0.7654 0.050 Uiso 1 1 calc R
H(24A) 0.9869 0.3521 0.4940 0.035 Uiso 1 1 calc R
H(24B) 0.7787 0.3891 0.5308 0.035 Uiso 1 1 calc R
H(26A) 1.3962 0.4574 0.5827 0.066 Uiso 1 1 calc R
H(26B) 1.3121 0.4228 0.4795 0.066 Uiso 1 1 calc R
H(26C) 1.3774 0.3848 0.5815 0.066 Uiso 1 1 calc R
H(27A) 1.0948 0.5103 0.6429 0.063 Uiso 1 1 calc R
H(27B) 0.8485 0.4772 0.6427 0.063 Uiso 1 1 calc R

loop_
_atom_site_aniso_label
_atom_site_aniso_U_11
_atom_site_aniso_U_22
_atom_site_aniso_U_33
_atom_site_aniso_U_12
_atom_site_aniso_U_13
_atom_site_aniso_U_23
O(3) 0.0603(11) 0.0401(11) 0.0253(9) 0.0080(9) 0.0058(8) -0.0064(8)
O(14) 0.0308(8) 0.0235(8) 0.0196(8) 0.0017(6) -0.0011(6) -0.0035(6)
O(17) 0.0282(7) 0.0256(8) 0.0206(8) 0.0034(6) -0.0018(6) -0.0038(6)
O(22) 0.0302(8) 0.0354(9) 0.0271(9) -0.0015(7) 0.0090(7) -0.0022(7)
O(121) 0.0289(7) 0.0193(7) 0.0188(8) -0.0039(6) 0.0020(6) -0.0015(6)
O(122) 0.0303(8) 0.0303(9) 0.0268(9) 0.0011(7) 0.0078(7) -0.0003(7)
O(231) 0.0464(9) 0.0293(9) 0.0154(8) 0.0026(7) 0.0041(6) -0.0018(6)
O(232) 0.0551(11) 0.0482(12) 0.0280(10) 0.0132(9) 0.0041(8) 0.0091(8)
C(1) 0.0390(12) 0.0292(13) 0.0166(11) -0.0055(10) 0.0002(9) -0.0004(9)
C(2) 0.0432(13) 0.0347(14) 0.0177(12) -0.0035(11) 0.0011(10) -0.0030(10)
C(3) 0.0332(12) 0.0311(13) 0.0201(12) 0.0056(10) -0.0041(9) -0.0038(9)
C(4) 0.0431(14) 0.0350(14) 0.0234(12) -0.0083(11) -0.0035(10) -0.0071(10)
C(5) 0.0361(12) 0.0268(12) 0.0208(11) -0.0041(10) -0.0013(9) -0.0027(9)
C(6) 0.0555(16) 0.0399(15) 0.0267(13) -0.0248(13) -0.0013(11) -0.0053(11)
C(7) 0.0574(16) 0.0337(14) 0.0242(13) -0.0208(12) 0.0008(11) -0.0003(11)
C(8) 0.0286(10) 0.0270(12) 0.0192(11) -0.0051(9) 0.0009(8) -0.0006(9)
C(9) 0.0241(10) 0.0213(11) 0.0179(10) -0.0028(8) 0.0013(8) -0.0020(9)
C(10) 0.0250(10) 0.0262(12) 0.0180(10) -0.0007(9) 0.0000(8) -0.0034(9)
C(11) 0.0287(10) 0.0222(11) 0.0140(10) -0.0018(8) -0.0007(8) 0.0005(8)
C(12) 0.0257(10) 0.0163(10) 0.0181(10) -0.0005(8) 0.0027(8) -0.0022(8)
C(13) 0.0228(10) 0.0228(11) 0.0159(10) 0.0004(8) 0.0007(8) -0.0003(8)
C(14) 0.0232(10) 0.0231(11) 0.0192(11) -0.0024(8) 0.0005(8) -0.0006(9)
C(15) 0.0302(11) 0.0269(12) 0.0234(12) -0.0068(9) 0.0038(9) 0.0027(9)
C(16) 0.0284(11) 0.0248(11) 0.0215(11) -0.0020(9) 0.0036(8) 0.0042(9)
C(17) 0.0235(10) 0.0203(11) 0.0182(10) 0.0018(8) 0.0038(8) -0.0014(8)
C(18) 0.0276(11) 0.0292(13) 0.0208(11) 0.0035(9) 0.0030(9) 0.0010(9)
C(19) 0.0341(12) 0.0488(16) 0.0250(13) 0.0106(11) -0.0081(10) -0.0108(11)
C(20) 0.0237(10) 0.0251(12) 0.0177(10) -0.0014(8) 0.0012(8) 0.0000(9)
C(21) 0.0316(11) 0.0349(14) 0.0221(12) 0.0035(10) -0.0045(9) 0.0014(10)
C(22) 0.0284(11) 0.0259(12) 0.0152(10) 0.0009(9) 0.0004(8) 0.0042(9)
C(23) 0.0322(11) 0.0307(13) 0.0179(11) -0.0014(10) 0.0013(9) -0.0023(9)
C(24) 0.0399(13) 0.0265(12) 0.0217(12) -0.0030(10) 0.0031(9) -0.0011(9)
C(25) 0.0377(12) 0.0300(13) 0.0269(12) -0.0031(10) -0.0001(9) 0.0024(10)
C(26) 0.0389(14) 0.0522(18) 0.0405(16) -0.0102(12) -0.0006(11) 0.0012(13)
C(27) 0.0599(18) 0.0333(16) 0.064(2) -0.0078(14) 0.0095(16) -0.0130(14)
C(122) 0.0239(10) 0.0263(11) 0.0161(10) -0.0009(9) -0.0040(8) 0.0032(9)
C(123) 0.0364(12) 0.0237(12) 0.0179(11) -0.0035(9) -0.0087(9) 0.0027(9)
C(124) 0.0401(13) 0.0308(14) 0.0387(15) -0.0099(11) -0.0025(11) 0.0055(11)
C(125) 0.0580(18) 0.0392(17) 0.0544(19) -0.0141(14) -0.0073(15) 0.0092(14)
C(126) 0.081(2) 0.0232(15) 0.061(2) -0.0146(15) -0.0200(17) 0.0045(13)
C(127) 0.0696(19) 0.0258(14) 0.0453(17) 0.0115(13) -0.0149(14) -0.0035(12)
C(128) 0.0442(13) 0.0248(12) 0.0266(13) 0.0057(11) -0.0078(10) 0.0008(10)
C(232) 0.0402(13) 0.0319(13) 0.0176(11) -0.0057(10) -0.0011(9) 0.0023(10)
C(233) 0.0412(13) 0.0328(13) 0.0199(12) -0.0039(11) 0.0036(9) 0.0001(10)
C(234) 0.0540(15) 0.0475(16) 0.0196(12) 0.0032(13) 0.0000(11) 0.0015(12)
C(235) 0.0687(19) 0.064(2) 0.0173(13) 0.0091(16) 0.0049(12) -0.0021(13)
C(236) 0.0704(19) 0.062(2) 0.0317(15) 0.0148(16) 0.0167(13) -0.0021(14)
C(237) 0.0540(16) 0.066(2) 0.0346(16) 0.0166(15) 0.0058(12) 0.0008(14)
C(238) 0.0481(15) 0.0540(17) 0.0225(13) 0.0068(13) 0.0030(11) -0.0009(12)

loop_
_atom_type_symbol
_atom_type_radius_bond
O 0.73
C 0.77
H 0.32

loop_
_geom_angle_atom_site_label_1
_geom_angle_atom_site_label_2
_geom_angle_atom_site_label_3
_geom_angle
C14 O14 O17 104.15(13)
C17 O17 O14 103.89(13)
C122 O121 C12 115.26(15)
C232 O231 C23 117.39(17)
C10 C1 C2 113.29(17)
C10 C1 H1A 108.90
C2 C1 H1A 108.90
C10 C1 H1B 108.90
C2 C1 H1B 108.90
H1A C1 H1B 107.70
C3 C2 C1 111.01(19)
C3 C2 H2A 109.40
C1 C2 H2A 109.40
C3 C2 H2B 109.40
C1 C2 H2B 109.40
H2A C2 H2B 108.00
O3 C3 C2 122.4(2)
O3 C3 C4 121.8(2)
C2 C3 C4 115.84(19)
C3 C4 C5 111.62(19)
C3 C4 H4A 109.30
C5 C4 H4A 109.30
C3 C4 H4B 109.30
C5 C4 H4B 109.30
H4A C4 H4B 108.00
C6 C5 C10 112.78(19)
C6 C5 C4 112.17(19)
C10 C5 C4 112.37(18)
C6 C5 H5 106.30
C10 C5 H5 106.30
C4 C5 H5 106.30
C5 C6 C7 111.03(19)
C5 C6 H6A 109.40
C7 C6 H6A 109.40
C5 C6 H6B 109.40
C7 C6 H6B 109.40
H6A C6 H6B 108.00
C8 C7 C6 111.6(2)
C8 C7 H7A 109.30
C6 C7 H7A 109.30
C8 C7 H7B 109.30
C6 C7 H7B 109.30
H7A C7 H7B 108.00
C14 C8 C7 112.81(19)
C14 C8 C9 110.25(16)
C7 C8 C9 111.12(18)
C14 C8 H8 107.50
C7 C8 H8 107.50
C9 C8 H8 107.50
C11 C9 C8 110.55(16)
C11 C9 C10 113.61(17)
C8 C9 C10 112.45(16)
C11 C9 H9 106.60
C8 C9 H9 106.60
C10 C9 H9 106.60
C19 C10 C1 108.92(19)
C19 C10 C5 112.36(18)
C1 C10 C5 107.57(17)
C19 C10 C9 111.39(17)
C1 C10 C9 109.50(16)
C5 C10 C9 106.99(17)
C12 C11 C9 112.50(16)
C12 C11 H11A 109.10
C9 C11 H11A 109.10
C12 C11 H11B 109.10
C9 C11 H11B 109.10
H11A C11 H11B 107.80
O121 C12 C11 108.76(16)
O121 C12 C13 108.57(16)
C11 C12 C13 111.12(16)
O121 C12 H12 109.50
C11 C12 H12 109.50
C13 C12 H12 109.50
C18 C13 C12 111.42(17)
C18 C13 C14 114.15(17)
C12 C13 C14 106.89(16)
C18 C13 C17 114.54(16)
C12 C13 C17 117.45(16)
C14 C13 C17 90.52(15)
O14 C14 C15 104.06(16)
O14 C14 C8 107.07(16)
C15 C14 C8 122.13(17)
O14 C14 C13 101.02(15)
C15 C14 C13 102.35(16)
C8 C14 C13 117.56(17)
C16 C15 C14 106.61(18)
C16 C15 H15 126.70
C14 C15 H15 126.70
C15 C16 C17 107.15(19)
C15 C16 H16 126.40
C17 C16 H16 126.40
O17 C17 C16 104.69(16)
O17 C17 C20 104.71(15)
C16 C17 C20 119.78(17)
O17 C17 C13 100.83(15)
C16 C17 C13 101.66(16)
C20 C17 C13 122.41(17)
C13 C18 H18A 109.50
C13 C18 H18B 109.50
H18A C18 H18B 109.50
C13 C18 H18C 109.50
H18A C18 H18C 109.50
H18B C18 H18C 109.50
C10 C19 H19A 109.50
C10 C19 H19B 109.50
H19A C19 H19B 109.50
C10 C19 H19C 109.50
H19A C19 H19C 109.50
H19B C19 H19C 109.50
C22 C20 C17 114.44(16)
C22 C20 C21 106.09(17)
C17 C20 C21 111.73(17)
C22 C20 H20 108.10
C17 C20 H20 108.10
C21 C20 H20 108.10
C20 C21 H21A 109.50
C20 C21 H21B 109.50
H21A C21 H21B 109.50
C20 C21 H21C 109.50
H21A C21 H21C 109.50
H21B C21 H21C 109.50
O22 C22 C20 123.4(2)
O22 C22 C23 120.87(19)
C20 C22 C23 115.69(17)
O231 C23 C22 109.35(17)
O231 C23 C24 105.74(17)
C22 C23 C24 111.02(17)
O231 C23 H23 110.20
C22 C23 H23 110.20
C24 C23 H23 110.20
C25 C24 C23 114.10(18)
C25 C24 H24A 108.70
C23 C24 H24A 108.70
C25 C24 H24B 108.70
C23 C24 H24B 108.70
H24A C24 H24B 107.60
C27 C25 C26 123.0(2)
C27 C25 C24 120.0(2)
C26 C25 C24 117.0(2)
C25 C26 H26A 109.50
C25 C26 H26B 109.50
H26A C26 H26B 109.50
C25 C26 H26C 109.50
H26A C26 H26C 109.50
H26B C26 H26C 109.50
C25 C27 H27A 120.00
C25 C27 H27B 120.00
H27A C27 H27B 120.00
O122 C122 O121 123.3(2)
O122 C122 C123 123.6(2)
O121 C122 C123 113.10(18)
C128 C123 C124 120.3(2)
C128 C123 C122 123.1(2)
C124 C123 C122 116.6(2)
C125 C124 C123 119.9(3)
C125 C124 H124 120.00
C123 C124 H124 120.00
C126 C125 C124 119.7(3)
C126 C125 H125 120.20
C124 C125 H125 120.20
C125 C126 C127 121.3(3)
C125 C126 H126 119.30
C127 C126 H126 119.30
C126 C127 C128 119.8(3)
C126 C127 H127 120.10
C128 C127 H127 120.10
C123 C128 C127 119.0(3)
C123 C128 H128 120.50
C127 C128 H128 120.50
O232 C232 O231 122.9(2)
O232 C232 C233 125.9(2)
O231 C232 C233 111.2(2)
C234 C233 C238 119.7(2)
C234 C233 C232 119.1(2)
C238 C233 C232 121.2(2)
C235 C234 C233 119.6(2)
C235 C234 H234 120.20
C233 C234 H234 120.20
C236 C235 C234 120.5(3)
C236 C235 H235 119.80
C234 C235 H235 119.80
C237 C236 C235 120.4(3)
C237 C236 H236 119.80
C235 C236 H236 119.80
C236 C237 C238 119.7(3)
C236 C237 H237 120.20
C238 C237 H237 120.20
C237 C238 C233 120.1(2)
C237 C238 H238 120.00
C233 C238 H238 120.00

loop_
_geom_bond_atom_site_label_1
_geom_bond_atom_site_label_2
_geom_bond_distance
O3 C3 1.219(3)
O14 C14 1.480(2)
O14 O17 1.4926(19)
O17 C17 1.474(2)
O22 C22 1.216(2)
O121 C122 1.355(2)
O121 C12 1.469(2)
O122 C122 1.206(3)
O231 C232 1.349(3)
O231 C23 1.438(3)
O232 C232 1.204(3)
C1 C10 1.539(3)
C1 C2 1.541(3)
C1 H1A 0.9900
C1 H1B 0.9900
C2 C3 1.490(3)
C2 H2A 0.9900
C2 H2B 0.9900
C3 C4 1.506(3)
C4 C5 1.548(3)
C4 H4A 0.9900
C4 H4B 0.9900
C5 C6 1.524(3)
C5 C10 1.545(3)
C5 H5 1.0000
C6 C7 1.532(3)
C6 H6A 0.9900
C6 H6B 0.9900
C7 C8 1.532(3)
C7 H7A 0.9900
C7 H7B 0.9900
C8 C14 1.518(3)
C8 C9 1.541(3)
C8 H8 1.0000
C9 C11 1.535(3)
C9 C10 1.554(3)
C9 H9 1.0000
C10 C19 1.534(3)
C11 C12 1.524(3)
C11 H11A 0.9900
C11 H11B 0.9900
C12 C13 1.531(3)
C12 H12 1.0000
C13 C18 1.525(3)
C13 C14 1.548(3)
C13 C17 1.561(3)
C14 C15 1.514(3)
C15 C16 1.329(3)
C15 H15 0.9500
C16 C17 1.516(3)
C16 H16 0.9500
C17 C20 1.528(3)
C18 H18A 0.9800
C18 H18B 0.9800
C18 H18C 0.9800
C19 H19A 0.9800
C19 H19B 0.9800
C19 H19C 0.9800
C20 C22 1.517(3)
C20 C21 1.545(3)
C20 H20 1.0000
C21 H21A 0.9800
C21 H21B 0.9800
C21 H21C 0.9800
C22 C23 1.525(3)
C23 C24 1.526(3)
C23 H23 1.0000
C24 C25 1.507(3)
C24 H24A 0.9900
C24 H24B 0.9900
C25 C27 1.358(4)
C25 C26 1.445(3)
C26 H26A 0.9800
C26 H26B 0.9800
C26 H26C 0.9800
C27 H27A 0.9500
C27 H27B 0.9500
C122 C123 1.481(3)
C123 C128 1.384(3)
C123 C124 1.395(3)
C124 C125 1.382(4)
C124 H124 0.9500
C125 C126 1.366(4)
C125 H125 0.9500
C126 C127 1.377(4)
C126 H126 0.9500
C127 C128 1.399(4)
C127 H127 0.9500
C128 H128 0.9500
C232 C233 1.480(3)
C233 C234 1.388(3)
C233 C238 1.395(3)
C234 C235 1.384(4)
C234 H234 0.9500
C235 C236 1.380(4)
C235 H235 0.9500
C236 C237 1.377(4)
C236 H236 0.9500
C237 C238 1.389(4)
C237 H237 0.9500
C238 H238 0.9500

loop_
_geom_torsion_atom_site_label_1
_geom_torsion_atom_site_label_2
_geom_torsion_atom_site_label_3
_geom_torsion_atom_site_label_4
_geom_torsion
C14 O14 O17 C17 0.87(17)
C10 C1 C2 C3 -54.0(3)
C1 C2 C3 O3 -129.7(2)
C1 C2 C3 C4 49.1(3)
O3 C3 C4 C5 129.8(2)
C2 C3 C4 C5 -49.0(3)
C3 C4 C5 C6 -179.0(2)
C3 C4 C5 C10 52.7(3)
C10 C5 C6 C7 -57.8(3)
C4 C5 C6 C7 174.1(2)
C5 C6 C7 C8 53.9(3)
C6 C7 C8 C14 -177.69(19)
C6 C7 C8 C9 -53.3(3)
C14 C8 C9 C11 -49.7(2)
C7 C8 C9 C11 -175.57(18)
C14 C8 C9 C10 -177.88(17)
C7 C8 C9 C10 56.3(2)
C2 C1 C10 C19 -64.6(2)
C2 C1 C10 C5 57.5(2)
C2 C1 C10 C9 173.39(18)
C6 C5 C10 C19 -64.6(2)
C4 C5 C10 C19 63.4(3)
C6 C5 C10 C1 175.55(19)
C4 C5 C10 C1 -56.5(2)
C6 C5 C10 C9 58.0(2)
C4 C5 C10 C9 -174.04(17)
C11 C9 C10 C19 -60.4(2)
C8 C9 C10 C19 66.1(2)
C11 C9 C10 C1 60.2(2)
C8 C9 C10 C1 -173.31(18)
C11 C9 C10 C5 176.47(17)
C8 C9 C10 C5 -57.0(2)
C8 C9 C11 C12 56.4(2)
C10 C9 C11 C12 -176.09(16)
C122 O121 C12 C11 -74.23(19)
C122 O121 C12 C13 164.73(16)
C9 C11 C12 O121 179.80(15)
C9 C11 C12 C13 -60.7(2)
O121 C12 C13 C18 49.7(2)
C11 C12 C13 C18 -69.8(2)
O121 C12 C13 C14 175.08(15)
C11 C12 C13 C14 55.5(2)
O121 C12 C13 C17 -85.2(2)
C11 C12 C13 C17 155.20(17)
O17 O14 C14 C15 -68.95(17)
O17 O14 C14 C8 160.49(15)
O17 O14 C14 C13 36.92(16)
C7 C8 C14 O14 63.7(2)
C9 C8 C14 O14 -61.2(2)
C7 C8 C14 C15 -55.8(3)
C9 C8 C14 C15 179.32(19)
C7 C8 C14 C13 176.41(19)
C9 C8 C14 C13 51.5(2)
C18 C13 C14 O14 -173.93(16)
C12 C13 C14 O14 62.39(18)
C17 C13 C14 O14 -56.59(16)
C18 C13 C14 C15 -66.7(2)
C12 C13 C14 C15 169.61(16)
C17 C13 C14 C15 50.62(17)
C18 C13 C14 C8 70.0(2)
C12 C13 C14 C8 -53.6(2)
C17 C13 C14 C8 -172.63(17)
O14 C14 C15 C16 70.2(2)
C8 C14 C15 C16 -168.87(19)
C13 C14 C15 C16 -34.7(2)
C14 C15 C16 C17 -0.1(2)
O14 O17 C17 C16 67.25(17)
O14 O17 C17 C20 -165.90(14)
O14 O17 C17 C13 -37.99(17)
C15 C16 C17 O17 -70.2(2)
C15 C16 C17 C20 172.92(19)
C15 C16 C17 C13 34.4(2)
C18 C13 C17 O17 174.30(16)
C12 C13 C17 O17 -52.1(2)
C14 C13 C17 O17 57.30(16)
C18 C13 C17 C16 66.7(2)
C12 C13 C17 C16 -159.73(18)
C14 C13 C17 C16 -50.34(17)
C18 C13 C17 C20 -70.4(2)
C12 C13 C17 C20 63.2(3)
C14 C13 C17 C20 172.63(18)
O17 C17 C20 C22 -178.34(16)
C16 C17 C20 C22 -61.4(2)
C13 C17 C20 C22 68.3(2)
O17 C17 C20 C21 -57.8(2)
C16 C17 C20 C21 59.1(2)
C13 C17 C20 C21 -171.13(17)
C17 C20 C22 O22 27.3(3)
C21 C20 C22 O22 -96.4(2)
C17 C20 C22 C23 -155.34(18)
C21 C20 C22 C23 81.0(2)
C232 O231 C23 C22 80.4(2)
C232 O231 C23 C24 -160.01(18)
O22 C22 C23 O231 9.7(3)
C20 C22 C23 O231 -167.71(16)
O22 C22 C23 C24 -106.6(2)
C20 C22 C23 C24 76.0(2)
O231 C23 C24 C25 68.2(2)
C22 C23 C24 C25 -173.31(19)
C23 C24 C25 C27 -85.4(3)
C23 C24 C25 C26 95.8(3)
C12 O121 C122 O122 -6.7(3)
C12 O121 C122 C123 174.72(16)
O122 C122 C123 C128 161.2(2)
O121 C122 C123 C128 -20.2(3)
O122 C122 C123 C124 -17.0(3)
O121 C122 C123 C124 161.57(18)
C128 C123 C124 C125 0.7(3)
C122 C123 C124 C125 179.1(2)
C123 C124 C125 C126 -0.2(4)
C124 C125 C126 C127 -0.7(4)
C125 C126 C127 C128 1.0(4)
C124 C123 C128 C127 -0.4(3)
C122 C123 C128 C127 -178.7(2)
C126 C127 C128 C123 -0.4(4)
C23 O231 C232 O232 3.9(3)
C23 O231 C232 C233 -175.82(18)
O232 C232 C233 C234 25.5(4)
O231 C232 C233 C234 -154.8(2)
O232 C232 C233 C238 -154.2(3)
O231 C232 C233 C238 25.5(3)
C238 C233 C234 C235 0.0(4)
C232 C233 C234 C235 -179.6(2)
C233 C234 C235 C236 0.6(4)
C234 C235 C236 C237 -0.2(5)
C235 C236 C237 C238 -0.9(5)
C236 C237 C238 C233 1.5(5)
C234 C233 C238 C237 -1.1(4)
C232 C233 C238 C237 178.5(3)
